data_7714125
loop_
_publ_author_name
'Gitlina, Anastasiia Yu.'
'Petrovskii, Stanislav'
'Luginin, Maksim'
'Melnikov, Alexei S.'
'Rychagova, Elena A.'
'Ketkov, Sergey Yu.'
'Grachova, Elena V.'

_publ_section_title
;
 X/Y Platinum(II) complexes: some features of supramolecular assembly via
 halogen bonding
;
_journal_name_full 'Dalton Transactions'
_journal_paper_doi 10.1039/D3DT02970K
_journal_year 2023
_chemical_formula_moiety 'C16 H12 Br I N2 Pt'
_chemical_formula_sum 'C16 H12 Br I N2 Pt'
_chemical_formula_weight 634.18
_space_group_crystal_system orthorhombic
_space_group_IT_number 62
_space_group_name_Hall '-P 2ac 2n'
_space_group_name_H-M_alt 'P n m a'
_atom_sites_solution_hydrogens geom
_atom_sites_solution_primary direct
_audit_creation_date 2023-03-31
_audit_creation_method
;

Olex2 1.5
(compiled 2023.03.06 svn.rbb2c1857 for OlexSys, GUI svn.r6748)
;
_audit_update_record
;
2023-04-07 deposited with the CCDC.	2023-10-06 downloaded from the CCDC.
;
_cell_angle_alpha 90
_cell_angle_beta 90
_cell_angle_gamma 90
_cell_formula_units_Z 12
_cell_length_a 20.7756(17)
_cell_length_b 23.3714(19)
_cell_length_c 10.0722(8)
_cell_measurement_reflns_used 9993
_cell_measurement_temperature 150(2)
_cell_measurement_theta_max 38.75
_cell_measurement_theta_min 2.84
_cell_volume 4890.6(7)
_computing_molecular_graphics 'Olex2 1.5 (Dolomanov et al., 2009)'
_computing_publication_material 'Olex2 1.5 (Dolomanov et al., 2009)'
_computing_structure_refinement 'SHELXL 2014/7 (Sheldrick, 2015)'
_computing_structure_solution 'SHELXS  (Sheldrick, 2008)'
_diffrn_ambient_temperature 150(2)
_diffrn_measured_fraction_theta_full 0.984
_diffrn_measured_fraction_theta_max 0.985
_diffrn_measurement_device_type 'Bruker APEX-II CCD'
_diffrn_measurement_method '\f and \w scans'
_diffrn_radiation_monochromator graphite
_diffrn_radiation_type MoK\a
_diffrn_radiation_wavelength 0.71073
_diffrn_reflns_av_R_equivalents 0.0283
_diffrn_reflns_av_unetI/netI 0.0229
_diffrn_reflns_Laue_measured_fraction_full 0.984
_diffrn_reflns_Laue_measured_fraction_max 0.985
_diffrn_reflns_limit_h_max 25
_diffrn_reflns_limit_h_min -25
_diffrn_reflns_limit_k_max 28
_diffrn_reflns_limit_k_min -26
_diffrn_reflns_limit_l_max 12
_diffrn_reflns_limit_l_min -12
_diffrn_reflns_number 23265
_diffrn_reflns_point_group_measured_fraction_full 0.984
_diffrn_reflns_point_group_measured_fraction_max 0.985
_diffrn_reflns_theta_full 25.242
_diffrn_reflns_theta_max 25.999
_diffrn_reflns_theta_min 3.313
_diffrn_source_current 30.0
_diffrn_source_power 1.5
_diffrn_source_voltage 50.0
_diffrn_standards_number 0
_exptl_absorpt_coefficient_mu 12.946
_exptl_absorpt_correction_T_max 0.182
_exptl_absorpt_correction_T_min 0.112
_exptl_absorpt_correction_type multi-scan
_exptl_absorpt_process_details 'SADABS (Sheldrick, 2008)'
_exptl_crystal_colour yellow
_exptl_crystal_colour_primary yellow
_exptl_crystal_density_diffrn 2.584
_exptl_crystal_description block
_exptl_crystal_F_000 3456
_exptl_crystal_size_max 0.3
_exptl_crystal_size_mid 0.2
_exptl_crystal_size_min 0.2
_refine_diff_density_max 1.504
_refine_diff_density_min -1.263
_refine_diff_density_rms 0.152
_refine_ls_extinction_method none
_refine_ls_goodness_of_fit_ref 1.210
_refine_ls_hydrogen_treatment constr
_refine_ls_matrix_type full
_refine_ls_number_parameters 304
_refine_ls_number_reflns 4860
_refine_ls_number_restraints 0
_refine_ls_restrained_S_all 1.210
_refine_ls_R_factor_all 0.0286
_refine_ls_R_factor_gt 0.0271
_refine_ls_shift/su_max 0.002
_refine_ls_shift/su_mean 0.000
_refine_ls_structure_factor_coef Fsqd
_refine_ls_weighting_details 'w=1/[\s^2^(Fo^2^)+(0.0069P)^2^+34.6719P] where P=(Fo^2^+2Fc^2^)/3'
_refine_ls_weighting_scheme calc
_refine_ls_wR_factor_gt 0.0557
_refine_ls_wR_factor_ref 0.0562
_reflns_Friedel_coverage 0.000
_reflns_number_gt 4683
_reflns_number_total 4860
_reflns_threshold_expression 'I > 2\s(I)'
_cod_data_source_file d3dt02970k3.cif
_cod_data_source_block xmsa
_cod_database_code 7714125
_shelx_shelxl_version_number 2014/7
_shelx_space_group_comment
;
The symmetry employed for this shelxl refinement is uniquely defined
by the following loop, which should always be used as a source of
symmetry information in preference to the above space-group names.
They are only intended as comments.
;
_shelx_estimated_absorpt_t_max 0.182
_shelx_estimated_absorpt_t_min 0.112
_olex2_refinement_description
;
1. Fixed Uiso
 At 1.2 times of:
  All C(H) groups
2. Uiso/Uaniso restraints and constraints
Uanis(C12A) = Uanis(C10A)
3.a Aromatic/amide H refined with riding coordinates:
 C1B(H1B), C4B(H4B), C3B(H3B), C7A(H7A), C7B(H7B), C3A(H3A), C8B(H8B),
 C5A(H5A), C11A(H11A), C10A(H10A), C5B(H5B), C6B(H6B), C2B(H2B), C12A(H12A),
 C1A(H1A), C8A(H8A), C2A(H2A), C9A(H9A), C6A(H6A), C4A(H4A), C10B(H10B),
 C9B(H9B)
;
_olex2_submission_special_instructions 'No special instructions were received'

loop_
_space_group_symop_operation_xyz
'x, y, z'
'-x+1/2, -y, z+1/2'
'-x, y+1/2, -z'
'x+1/2, -y+1/2, -z+1/2'
'-x, -y, -z'
'x-1/2, y, -z-1/2'
'x, -y-1/2, z'
'-x-1/2, y-1/2, z-1/2'

loop_
_atom_site_label
_atom_site_type_symbol
_atom_site_fract_x
_atom_site_fract_y
_atom_site_fract_z
_atom_site_U_iso_or_equiv
_atom_site_adp_type
_atom_site_occupancy
_atom_site_site_symmetry_order
_atom_site_calc_flag
_atom_site_refinement_flags_posn
_atom_site_refinement_flags_adp
_atom_site_refinement_flags_occupancy
_atom_site_disorder_assembly
_atom_site_disorder_group
Pt1B Pt 0.60969(2) 0.7500 0.58902(3) 0.01464(7) Uani 1 2 d S T P . .
Pt1A Pt 0.83073(2) 0.57346(2) 0.95111(2) 0.01765(6) Uani 1 1 d . . . . .
I1B I 0.32605(2) 0.7500 0.23577(5) 0.02077(11) Uani 1 2 d S T P . .
I1A I 0.52001(2) 0.56466(2) 1.18995(4) 0.02686(9) Uani 1 1 d . . . . .
Br1B Br 0.66695(4) 0.7500 0.36524(7) 0.02505(17) Uani 1 2 d S T P . .
Br1A Br 0.86554(3) 0.55311(3) 1.18860(5) 0.02507(13) Uani 1 1 d . . . . .
N2B N 0.5270(3) 0.7500 0.4842(6) 0.0182(13) Uani 1 2 d S T P . .
N1B N 0.6887(3) 0.7500 0.7060(6) 0.0162(13) Uani 1 2 d S T P . .
N1A N 0.9194(2) 0.5786(2) 0.8702(5) 0.0222(10) Uani 1 1 d . . . . .
N2A N 0.7396(2) 0.57080(19) 1.0194(4) 0.0191(9) Uani 1 1 d . . . . .
C15B C 0.5653(4) 0.7500 0.7640(7) 0.0176(15) Uani 1 2 d S T P . .
C13A C 0.9215(3) 0.5974(2) 0.7410(6) 0.0226(12) Uani 1 1 d . . . . .
C15A C 0.8057(3) 0.5933(2) 0.7657(6) 0.0238(12) Uani 1 1 d . . . . .
C14B C 0.6085(4) 0.7500 0.8736(7) 0.0242(17) Uani 1 2 d S T P . .
C16B C 0.4127(3) 0.7500 0.3415(7) 0.0150(14) Uani 1 2 d S T P . .
C14A C 0.8580(3) 0.6050(2) 0.6808(6) 0.0236(12) Uani 1 1 d . . . . .
C13B C 0.6768(4) 0.7500 0.8399(8) 0.0241(17) Uani 1 2 d S T P . .
C1B C 0.7496(4) 0.7500 0.6620(8) 0.0210(16) Uani 1 2 d S T P . .
H1B H 0.7569 0.7500 0.5709 0.025 Uiso 1 2 calc R U P . .
C4B C 0.7285(5) 0.7500 0.9271(8) 0.033(2) Uani 1 2 d S T P . .
H4B H 0.7207 0.7500 1.0180 0.040 Uiso 1 2 calc R U P . .
C3B C 0.7905(4) 0.7500 0.8827(9) 0.034(2) Uani 1 2 d S T P . .
H3B H 0.8246 0.7500 0.9426 0.040 Uiso 1 2 calc R U P . .
C7A C 0.7348(3) 0.6120(3) 0.5789(6) 0.0362(15) Uani 1 1 d . . . . .
H7A H 0.6934 0.6136 0.5438 0.043 Uiso 1 1 calc R U . . .
C7B C 0.4781(4) 0.7500 0.9229(9) 0.032(2) Uani 1 2 d S T P . .
H7B H 0.4340 0.7500 0.9395 0.038 Uiso 1 2 calc R U P . .
C16A C 0.6143(3) 0.5677(2) 1.1164(5) 0.0225(12) Uani 1 1 d . . . . .
C3A C 1.0379(3) 0.5947(3) 0.7465(7) 0.0329(15) Uani 1 1 d . . . . .
H3A H 1.0775 0.6008 0.7060 0.039 Uiso 1 1 calc R U . . .
C8B C 0.5001(4) 0.7500 0.7914(8) 0.0233(17) Uani 1 2 d S T P . .
H8B H 0.4707 0.7500 0.7219 0.028 Uiso 1 2 calc R U P . .
C5A C 0.8483(3) 0.6201(3) 0.5481(6) 0.0294(13) Uani 1 1 d . . . . .
H5A H 0.8833 0.6279 0.4935 0.035 Uiso 1 1 calc R U . . .
C11A C 0.6983(3) 0.5295(2) 0.9806(5) 0.0214(11) Uani 1 1 d . . . . .
H11A H 0.7125 0.5018 0.9212 0.026 Uiso 1 1 calc R U . . .
C10A C 0.6562(3) 0.6103(3) 1.1582(6) 0.0239(9) Uani 1 1 d . . . . .
H10A H 0.6429 0.6381 1.2183 0.029 Uiso 1 1 calc R U . . .
C5B C 0.5856(5) 0.7500 1.0047(9) 0.036(2) Uani 1 2 d S T P . .
H5B H 0.6142 0.7500 1.0758 0.044 Uiso 1 2 calc R U P . .
C6B C 0.5200(5) 0.7500 1.0266(9) 0.039(2) Uani 1 2 d S T P . .
H6B H 0.5043 0.7500 1.1131 0.047 Uiso 1 2 calc R U P . .
C2B C 0.8022(4) 0.7500 0.7469(9) 0.0269(18) Uani 1 2 d S T P . .
H2B H 0.8440 0.7500 0.7139 0.032 Uiso 1 2 calc R U P . .
C12A C 0.6355(3) 0.5271(3) 1.0260(6) 0.0239(9) Uani 1 1 d . . . . .
H12A H 0.6079 0.4985 0.9964 0.029 Uiso 1 1 calc R U . . .
C1A C 0.9745(3) 0.5658(3) 0.9330(6) 0.0251(12) Uani 1 1 d . . . . .
H1A H 0.9726 0.5512 1.0188 0.030 Uiso 1 1 calc R U . . .
C8A C 0.7435(3) 0.5981(3) 0.7129(6) 0.0322(14) Uani 1 1 d . . . . .
H8A H 0.7079 0.5921 0.7670 0.039 Uiso 1 1 calc R U . . .
C2A C 1.0342(3) 0.5736(3) 0.8742(7) 0.0316(14) Uani 1 1 d . . . . .
H2A H 1.0716 0.5646 0.9205 0.038 Uiso 1 1 calc R U . . .
C9A C 0.7189(3) 0.6102(3) 1.1074(6) 0.0260(12) Uani 1 1 d . . . . .
H9A H 0.7473 0.6384 1.1354 0.031 Uiso 1 1 calc R U . . .
C6A C 0.7867(4) 0.6232(3) 0.4989(6) 0.0357(15) Uani 1 1 d . . . . .
H6A H 0.7801 0.6330 0.4105 0.043 Uiso 1 1 calc R U . . .
C4A C 0.9811(3) 0.6065(3) 0.6802(6) 0.0318(14) Uani 1 1 d . . . . .
H4A H 0.9826 0.6208 0.5940 0.038 Uiso 1 1 calc R U . . .
C10B C 0.4424(4) 0.8001(3) 0.3751(9) 0.051(2) Uani 1 1 d . . . . .
H10B H 0.4247 0.8351 0.3505 0.061 Uiso 1 1 calc R U . . .
C9B C 0.4989(4) 0.7980(3) 0.4458(9) 0.051(2) Uani 1 1 d . . . . .
H9B H 0.5186 0.8324 0.4679 0.061 Uiso 1 1 calc R U . . .

loop_
_atom_site_aniso_label
_atom_site_aniso_U_11
_atom_site_aniso_U_22
_atom_site_aniso_U_33
_atom_site_aniso_U_23
_atom_site_aniso_U_13
_atom_site_aniso_U_12
Pt1B 0.01439(13) 0.01715(14) 0.01238(13) 0.000 -0.00205(10) 0.000
Pt1A 0.01782(10) 0.01884(11) 0.01629(10) 0.00126(8) 0.00160(8) -0.00180(8)
I1B 0.0172(2) 0.0273(3) 0.0178(2) 0.000 -0.00428(18) 0.000
I1A 0.02044(18) 0.0333(2) 0.02684(19) 0.00373(16) 0.00386(14) -0.00171(16)
Br1B 0.0199(4) 0.0410(5) 0.0142(3) 0.000 0.0007(3) 0.000
Br1A 0.0218(3) 0.0340(3) 0.0193(3) 0.0042(2) -0.0002(2) -0.0011(2)
N2B 0.019(3) 0.015(3) 0.020(3) 0.000 -0.001(3) 0.000
N1B 0.017(3) 0.019(3) 0.012(3) 0.000 -0.003(2) 0.000
N1A 0.021(2) 0.021(2) 0.024(2) -0.003(2) 0.0072(19) -0.0021(19)
N2A 0.020(2) 0.018(2) 0.020(2) 0.0023(19) -0.0001(18) -0.0037(18)
C15B 0.021(4) 0.012(3) 0.020(4) 0.000 0.000(3) 0.000
C13A 0.031(3) 0.017(3) 0.021(3) -0.004(2) 0.007(2) -0.001(2)
C15A 0.033(3) 0.016(3) 0.022(3) -0.001(2) 0.005(2) 0.000(2)
C14B 0.025(4) 0.034(5) 0.013(3) 0.000 -0.003(3) 0.000
C16B 0.012(3) 0.022(4) 0.011(3) 0.000 0.000(3) 0.000
C14A 0.036(3) 0.015(3) 0.020(3) 0.001(2) 0.006(2) 0.004(2)
C13B 0.032(5) 0.021(4) 0.020(4) 0.000 -0.009(3) 0.000
C1B 0.019(4) 0.028(4) 0.016(4) 0.000 -0.005(3) 0.000
C4B 0.038(5) 0.047(6) 0.014(4) 0.000 -0.001(4) 0.000
C3B 0.028(5) 0.051(6) 0.021(4) 0.000 -0.011(4) 0.000
C7A 0.043(4) 0.035(4) 0.030(3) 0.012(3) -0.013(3) 0.000(3)
C7B 0.019(4) 0.040(5) 0.037(5) 0.000 0.011(4) 0.000
C16A 0.022(3) 0.024(3) 0.021(3) 0.004(2) 0.002(2) 0.002(2)
C3A 0.027(3) 0.027(3) 0.044(4) -0.012(3) 0.015(3) -0.002(3)
C8B 0.019(4) 0.029(4) 0.022(4) 0.000 -0.001(3) 0.000
C5A 0.044(4) 0.020(3) 0.024(3) 0.005(2) 0.008(3) 0.001(3)
C11A 0.030(3) 0.016(3) 0.017(3) 0.000(2) -0.001(2) 0.000(2)
C10A 0.023(2) 0.023(2) 0.026(2) -0.0013(17) 0.0013(16) -0.0022(16)
C5B 0.032(5) 0.052(6) 0.025(4) 0.000 -0.001(4) 0.000
C6B 0.042(5) 0.054(6) 0.021(4) 0.000 0.012(4) 0.000
C2B 0.015(4) 0.035(5) 0.031(4) 0.000 -0.003(3) 0.000
C12A 0.023(2) 0.023(2) 0.026(2) -0.0013(17) 0.0013(16) -0.0022(16)
C1A 0.015(3) 0.028(3) 0.032(3) 0.000(3) 0.000(2) 0.000(2)
C8A 0.032(3) 0.038(4) 0.027(3) 0.006(3) 0.000(3) -0.004(3)
C2A 0.018(3) 0.031(3) 0.046(4) -0.013(3) 0.005(3) 0.001(2)
C9A 0.026(3) 0.024(3) 0.029(3) -0.005(2) 0.001(2) -0.004(2)
C6A 0.058(4) 0.029(3) 0.020(3) 0.007(3) -0.003(3) 0.004(3)
C4A 0.040(4) 0.028(3) 0.027(3) -0.001(3) 0.015(3) 0.002(3)
C10B 0.040(4) 0.018(3) 0.093(6) 0.001(4) -0.037(4) 0.006(3)
C9B 0.039(4) 0.016(3) 0.097(7) -0.012(4) -0.036(4) 0.002(3)

loop_
_atom_type_symbol
_atom_type_description
_atom_type_scat_dispersion_real
_atom_type_scat_dispersion_imag
_atom_type_scat_source
C C 0.0033 0.0016 'International Tables Vol C Tables 4.2.6.8 and 6.1.1.4'
H H 0.0000 0.0000 'International Tables Vol C Tables 4.2.6.8 and 6.1.1.4'
Br Br -0.2901 2.4595 'International Tables Vol C Tables 4.2.6.8 and 6.1.1.4'
I I -0.4742 1.8119 'International Tables Vol C Tables 4.2.6.8 and 6.1.1.4'
N N 0.0061 0.0033 'International Tables Vol C Tables 4.2.6.8 and 6.1.1.4'
Pt Pt -1.7033 8.3905 'International Tables Vol C Tables 4.2.6.8 and 6.1.1.4'

loop_
_geom_angle_atom_site_label_1
_geom_angle_atom_site_label_2
_geom_angle_atom_site_label_3
_geom_angle
_geom_angle_site_symmetry_1
_geom_angle_site_symmetry_3
_geom_angle_publ_flag
N2B Pt1B Br1B 86.23(18) . . ?
N2B Pt1B N1B 175.9(3) . . ?
N1B Pt1B Br1B 97.86(17) . . ?
C15B Pt1B Br1B 179.8(2) . . ?
C15B Pt1B N2B 94.0(3) . . ?
C15B Pt1B N1B 81.9(3) . . ?
N1A Pt1A Br1A 97.54(14) . . ?
N2A Pt1A Br1A 86.59(13) . . ?
N2A Pt1A N1A 175.78(19) . . ?
C15A Pt1A Br1A 177.06(17) . . ?
C15A Pt1A N1A 81.1(2) . . ?
C15A Pt1A N2A 94.7(2) . . ?
C9B N2B Pt1B 122.0(4) . . ?
C9B N2B Pt1B 122.0(4) 7_575 . ?
C9B N2B C9B 116.0(7) 7_575 . ?
C13B N1B Pt1B 115.4(5) . . ?
C1B N1B Pt1B 125.0(5) . . ?
C1B N1B C13B 119.6(6) . . ?
C13A N1A Pt1A 115.5(4) . . ?
C1A N1A Pt1A 125.2(4) . . ?
C1A N1A C13A 119.3(5) . . ?
C11A N2A Pt1A 121.4(4) . . ?
C9A N2A Pt1A 120.2(4) . . ?
C9A N2A C11A 118.4(5) . . ?
C14B C15B Pt1B 113.3(6) . . ?
C8B C15B Pt1B 129.1(6) . . ?
C8B C15B C14B 117.6(7) . . ?
N1A C13A C14A 113.7(5) . . ?
N1A C13A C4A 119.5(6) . . ?
C4A C13A C14A 126.7(5) . . ?
C14A C15A Pt1A 114.4(4) . . ?
C8A C15A Pt1A 127.9(4) . . ?
C8A C15A C14A 117.7(5) . . ?
C15B C14B C13B 115.6(7) . . ?
C5B C14B C15B 121.2(8) . . ?
C5B C14B C13B 123.2(7) . . ?
C10B C16B I1B 121.0(4) . . ?
C10B C16B I1B 121.0(4) 7_575 . ?
C10B C16B C10B 117.9(7) . 7_575 ?
C15A C14A C13A 114.8(5) . . ?
C5A C14A C13A 123.8(5) . . ?
C5A C14A C15A 121.3(6) . . ?
N1B C13B C14B 113.8(7) . . ?
N1B C13B C4B 119.0(8) . . ?
C4B C13B C14B 127.2(8) . . ?
N1B C1B H1B 118.7 . . ?
N1B C1B C2B 122.6(7) . . ?
C2B C1B H1B 118.7 . . ?
C13B C4B H4B 119.2 . . ?
C3B C4B C13B 121.6(8) . . ?
C3B C4B H4B 119.2 . . ?
C4B C3B H3B 120.4 . . ?
C4B C3B C2B 119.2(8) . . ?
C2B C3B H3B 120.4 . . ?
C8A C7A H7A 119.7 . . ?
C6A C7A H7A 119.7 . . ?
C6A C7A C8A 120.6(6) . . ?
C8B C7B H7B 119.5 . . ?
C6B C7B H7B 119.5 . . ?
C6B C7B C8B 121.1(8) . . ?
C10A C16A I1A 120.3(4) . . ?
C10A C16A C12A 119.3(5) . . ?
C12A C16A I1A 120.4(4) . . ?
C2A C3A H3A 120.8 . . ?
C2A C3A C4A 118.4(6) . . ?
C4A C3A H3A 120.8 . . ?
C15B C8B C7B 120.6(8) . . ?
C15B C8B H8B 119.7 . . ?
C7B C8B H8B 119.7 . . ?
C14A C5A H5A 120.3 . . ?
C6A C5A C14A 119.4(6) . . ?
C6A C5A H5A 120.3 . . ?
N2A C11A H11A 118.9 . . ?
N2A C11A C12A 122.2(5) . . ?
C12A C11A H11A 118.9 . . ?
C16A C10A H10A 120.9 . . ?
C16A C10A C9A 118.2(5) . . ?
C9A C10A H10A 120.9 . . ?
C14B C5B H5B 120.5 . . ?
C6B C5B C14B 119.0(9) . . ?
C6B C5B H5B 120.5 . . ?
C7B C6B C5B 120.6(8) . . ?
C7B C6B H6B 119.7 . . ?
C5B C6B H6B 119.7 . . ?
C1B C2B C3B 118.0(8) . . ?
C1B C2B H2B 121.0 . . ?
C3B C2B H2B 121.0 . . ?
C16A C12A H12A 120.4 . . ?
C11A C12A C16A 119.3(5) . . ?
C11A C12A H12A 120.4 . . ?
N1A C1A H1A 118.9 . . ?
N1A C1A C2A 122.2(6) . . ?
C2A C1A H1A 118.9 . . ?
C15A C8A H8A 119.9 . . ?
C7A C8A C15A 120.2(6) . . ?
C7A C8A H8A 119.9 . . ?
C3A C2A C1A 119.6(6) . . ?
C3A C2A H2A 120.2 . . ?
C1A C2A H2A 120.2 . . ?
N2A C9A C10A 122.6(5) . . ?
N2A C9A H9A 118.7 . . ?
C10A C9A H9A 118.7 . . ?
C7A C6A C5A 120.7(6) . . ?
C7A C6A H6A 119.7 . . ?
C5A C6A H6A 119.7 . . ?
C13A C4A H4A 119.6 . . ?
C3A C4A C13A 120.8(6) . . ?
C3A C4A H4A 119.6 . . ?
C16B C10B H10B 120.5 . . ?
C16B C10B C9B 119.0(6) . . ?
C9B C10B H10B 120.5 . . ?
N2B C9B C10B 124.0(6) . . ?
N2B C9B H9B 118.0 . . ?
C10B C9B H9B 118.0 . . ?

loop_
_geom_bond_atom_site_label_1
_geom_bond_atom_site_label_2
_geom_bond_distance
_geom_bond_site_symmetry_2
_geom_bond_publ_flag
Pt1B Br1B 2.5487(8) . ?
Pt1B N2B 2.016(6) . ?
Pt1B N1B 2.020(6) . ?
Pt1B C15B 1.989(8) . ?
Pt1A Br1A 2.5438(6) . ?
Pt1A N1A 2.018(5) . ?
Pt1A N2A 2.016(4) . ?
Pt1A C15A 1.993(6) . ?
I1B C16B 2.091(7) . ?
I1A C16A 2.095(6) . ?
N2B C9B 1.322(7) . ?
N2B C9B 1.322(7) 7_575 ?
N1B C13B 1.370(10) . ?
N1B C1B 1.342(10) . ?
N1A C13A 1.374(7) . ?
N1A C1A 1.342(7) . ?
N2A C11A 1.349(7) . ?
N2A C9A 1.348(7) . ?
C15B C14B 1.423(11) . ?
C15B C8B 1.382(11) . ?
C13A C14A 1.464(9) . ?
C13A C4A 1.397(8) . ?
C15A C14A 1.409(8) . ?
C15A C8A 1.403(9) . ?
C14B C13B 1.460(12) . ?
C14B C5B 1.403(12) . ?
C16B C10B 1.366(8) . ?
C16B C10B 1.366(8) 7_575 ?
C14A C5A 1.396(8) . ?
C13B C4B 1.387(12) . ?
C1B H1B 0.9300 . ?
C1B C2B 1.388(11) . ?
C4B H4B 0.9300 . ?
C4B C3B 1.363(13) . ?
C3B H3B 0.9300 . ?
C3B C2B 1.389(12) . ?
C7A H7A 0.9300 . ?
C7A C8A 1.399(9) . ?
C7A C6A 1.371(10) . ?
C7B H7B 0.9300 . ?
C7B C8B 1.402(12) . ?
C7B C6B 1.360(14) . ?
C16A C10A 1.387(8) . ?
C16A C12A 1.388(8) . ?
C3A H3A 0.9300 . ?
C3A C2A 1.380(10) . ?
C3A C4A 1.384(10) . ?
C8B H8B 0.9300 . ?
C5A H5A 0.9300 . ?
C5A C6A 1.375(10) . ?
C11A H11A 0.9300 . ?
C11A C12A 1.382(8) . ?
C10A H10A 0.9300 . ?
C10A C9A 1.399(8) . ?
C5B H5B 0.9300 . ?
C5B C6B 1.382(14) . ?
C6B H6B 0.9300 . ?
C2B H2B 0.9300 . ?
C12A H12A 0.9300 . ?
C1A H1A 0.9300 . ?
C1A C2A 1.387(8) . ?
C8A H8A 0.9300 . ?
C2A H2A 0.9300 . ?
C9A H9A 0.9300 . ?
C6A H6A 0.9300 . ?
C4A H4A 0.9300 . ?
C10B H10B 0.9300 . ?
C10B C9B 1.374(9) . ?
C9B H9B 0.9300 . ?

loop_
_geom_torsion_atom_site_label_1
_geom_torsion_atom_site_label_2
_geom_torsion_atom_site_label_3
_geom_torsion_atom_site_label_4
_geom_torsion
_geom_torsion_site_symmetry_1
_geom_torsion_site_symmetry_2
_geom_torsion_site_symmetry_3
_geom_torsion_site_symmetry_4
_geom_torsion_publ_flag
Pt1B N2B C9B C10B -179.5(7) . . . . ?
Pt1B N1B C13B C14B 0.000(2) . . . . ?
Pt1B N1B C13B C4B 180.000(1) . . . . ?
Pt1B N1B C1B C2B 180.000(1) . . . . ?
Pt1B C15B C14B C13B 0.000(2) . . . . ?
Pt1B C15B C14B C5B 180.000(2) . . . . ?
Pt1B C15B C8B C7B 180.000(2) . . . . ?
Pt1A N1A C13A C14A -5.7(6) . . . . ?
Pt1A N1A C13A C4A 175.0(4) . . . . ?
Pt1A N1A C1A C2A -176.0(4) . . . . ?
Pt1A N2A C11A C12A -179.8(4) . . . . ?
Pt1A N2A C9A C10A -179.9(4) . . . . ?
Pt1A C15A C14A C13A 3.4(6) . . . . ?
Pt1A C15A C14A C5A -179.4(4) . . . . ?
Pt1A C15A C8A C7A -179.3(5) . . . . ?
I1B C16B C10B C9B 179.3(7) . . . . ?
I1A C16A C10A C9A 179.3(4) . . . . ?
I1A C16A C12A C11A -179.0(4) . . . . ?
N1B C13B C4B C3B 0.000(2) . . . . ?
N1B C1B C2B C3B 0.000(2) . . . . ?
N1A C13A C14A C15A 1.5(7) . . . . ?
N1A C13A C14A C5A -175.6(5) . . . . ?
N1A C13A C4A C3A 2.7(9) . . . . ?
N1A C1A C2A C3A -0.5(9) . . . . ?
N2A C11A C12A C16A -1.1(8) . . . . ?
C15B C14B C13B N1B 0.000(2) . . . . ?
C15B C14B C13B C4B 180.000(2) . . . . ?
C15B C14B C5B C6B 0.000(3) . . . . ?
C13A N1A C1A C2A 3.3(9) . . . . ?
C13A C14A C5A C6A 176.5(6) . . . . ?
C15A C14A C5A C6A -0.4(9) . . . . ?
C14B C15B C8B C7B 0.000(2) . . . . ?
C14B C13B C4B C3B 180.000(2) . . . . ?
C14B C5B C6B C7B 0.000(3) . . . . ?
C16B C10B C9B N2B 0.0(15) . . . . ?
C14A C13A C4A C3A -176.5(6) . . . . ?
C14A C15A C8A C7A 2.5(9) . . . . ?
C14A C5A C6A C7A 0.3(10) . . . . ?
C13B N1B C1B C2B 0.000(2) . . . . ?
C13B C14B C5B C6B 180.000(2) . . . . ?
C13B C4B C3B C2B 0.000(2) . . . . ?
C1B N1B C13B C14B 180.000(1) . . . . ?
C1B N1B C13B C4B 0.000(2) . . . . ?
C4B C3B C2B C1B 0.000(2) . . . . ?
C16A C10A C9A N2A 0.5(9) . . . . ?
C8B C15B C14B C13B 180.000(2) . . . . ?
C8B C15B C14B C5B 0.000(2) . . . . ?
C8B C7B C6B C5B 0.000(3) . . . . ?
C11A N2A C9A C10A -0.9(8) . . . . ?
C10A C16A C12A C11A 0.6(8) . . . . ?
C5B C14B C13B N1B 180.000(2) . . . . ?
C5B C14B C13B C4B 0.000(2) . . . . ?
C6B C7B C8B C15B 0.000(2) . . . . ?
C12A C16A C10A C9A -0.3(8) . . . . ?
C1A N1A C13A C14A 175.0(5) . . . . ?
C1A N1A C13A C4A -4.3(8) . . . . ?
C8A C15A C14A C13A -178.1(5) . . . . ?
C8A C15A C14A C5A -1.0(9) . . . . ?
C8A C7A C6A C5A 1.2(10) . . . . ?
C2A C3A C4A C13A 0.0(9) . . . . ?
C9A N2A C11A C12A 1.2(8) . . . . ?
C6A C7A C8A C15A -2.6(10) . . . . ?
C4A C13A C14A C15A -179.3(6) . . . . ?
C4A C13A C14A C5A 3.6(9) . . . . ?
C4A C3A C2A C1A -1.1(9) . . . . ?
C10B C16B C10B C9B -2.9(16) 7_575 . . . ?
C9B N2B C9B C10B 2.8(17) 7_575 . . . ?
